data_1560090
loop_
_publ_author_name
'Payne, Jack'
'McKeown, Paul'
'Driscoll, Oliver'
'Kociok-K\"ohn, Gabriele'
'Emanuelsson, Emma A. C.'
'Jones, Matthew D.'

_publ_section_title
;
 Make or break: Mg(ii)- and Zn(ii)-catalen complexes for PLA production
 and recycling of commodity polyesters
;
_journal_issue 8
_journal_name_full 'Polymer Chemistry'
_journal_page_first 1086
_journal_page_last 1096
_journal_paper_doi 10.1039/D0PY01519A
_journal_volume 12
_journal_year 2021
_chemical_formula_sum 'C30 H36 Br2 N2 O2 Zn'
_chemical_formula_weight 681.80
_space_group_crystal_system monoclinic
_space_group_IT_number 14
_space_group_name_Hall '-P 2ybc'
_space_group_name_H-M_alt 'P 1 21/c 1'
_atom_sites_solution_hydrogens geom
_audit_creation_method SHELXL-2017/1
_audit_update_record
;
2020-10-29 deposited with the CCDC.	2020-12-26 downloaded from the CCDC.
;
_cell_angle_alpha 90
_cell_angle_beta 95.646(2)
_cell_angle_gamma 90
_cell_formula_units_Z 4
_cell_length_a 10.0556(3)
_cell_length_b 14.2825(3)
_cell_length_c 20.6880(4)
_cell_measurement_reflns_used 10106
_cell_measurement_temperature 150(2)
_cell_measurement_theta_max 72.7070
_cell_measurement_theta_min 3.1060
_cell_volume 2956.78(12)
_computing_cell_refinement 'CrysAlisPro 1.171.38.41 (Rigaku OD, 2015)'
_computing_data_collection 'CrysAlisPro 1.171.38.41 (Rigaku OD, 2015)'
_computing_data_reduction 'CrysAlisPro 1.171.38.41 (Rigaku OD, 2015)'
_computing_molecular_graphics 'ORTEP3 for Windows - Farrugia, L. J. J. Appl. Crystallogr. 1997, 30, 565'
_computing_publication_material
;
 'WinGX publication routines, Farrugia, 
 L. J., J. Appl. Crystallogr., 1999, 32, 837-838
;
_computing_structure_refinement
;
 SHELXL-2014/8 (Sheldrick, 2014)
 Sheldrick GM (2008) Acta Crystallogr A64:112-122 and 
 C. B. H\"ubschle, G. M. Sheldrick and B. Dittrich
 ShelXle: a Qt graphical user interface for SHELXL
 J. Appl. Cryst., 44, (2011) 1281-1284.
;
_computing_structure_solution
; 
 SHELXT
 Sheldrick, G. M. (2008). Acta Cryst. A64, 112-122.
;
_diffrn_ambient_environment N~2~
_diffrn_ambient_temperature 150.01(10)
_diffrn_detector 'CCD plate'
_diffrn_detector_area_resol_mean 8.1150
_diffrn_detector_type EosS2
_diffrn_measured_fraction_theta_full 1.000
_diffrn_measured_fraction_theta_max 0.999
_diffrn_measurement_device 'four-circle diffractometer'
_diffrn_measurement_device_type 'SuperNova, Dual, Cu at home/near, EosS2'
_diffrn_radiation_monochromator mirror
_diffrn_radiation_probe x-ray
_diffrn_radiation_type 'Cu K\a'
_diffrn_radiation_wavelength 1.54184
_diffrn_reflns_av_R_equivalents 0.0181
_diffrn_reflns_av_unetI/netI 0.0215
_diffrn_reflns_Laue_measured_fraction_full 1.000
_diffrn_reflns_Laue_measured_fraction_max 0.999
_diffrn_reflns_limit_h_max 12
_diffrn_reflns_limit_h_min -12
_diffrn_reflns_limit_k_max 17
_diffrn_reflns_limit_k_min -16
_diffrn_reflns_limit_l_max 25
_diffrn_reflns_limit_l_min -23
_diffrn_reflns_number 15599
_diffrn_reflns_point_group_measured_fraction_full 1.000
_diffrn_reflns_point_group_measured_fraction_max 0.999
_diffrn_reflns_theta_full 67.684
_diffrn_reflns_theta_max 72.128
_diffrn_reflns_theta_min 3.767
_diffrn_source 'micro-focus sealed X-ray tube'
_diffrn_source_type 'SuperNova (Cu) X-ray Source'
_exptl_absorpt_coefficient_mu 4.541
_exptl_absorpt_correction_T_max 1.00000
_exptl_absorpt_correction_T_min 0.91249
_exptl_absorpt_correction_type multi-scan
_exptl_absorpt_process_details
;
CrysAlisPro 1.171.40.67a (Rigaku Oxford Diffraction, 2019)
Empirical absorption correction using spherical harmonics,
 implemented in SCALE3 ABSPACK scaling algorithm.
;
_exptl_crystal_colour colourless
_exptl_crystal_density_diffrn 1.532
_exptl_crystal_description cube
_exptl_crystal_F_000 1384
_exptl_crystal_size_max 0.2
_exptl_crystal_size_mid 0.2
_exptl_crystal_size_min 0.2
_refine_diff_density_max 2.145
_refine_diff_density_min -1.312
_refine_diff_density_rms 0.082
_refine_ls_extinction_method none
_refine_ls_goodness_of_fit_ref 1.046
_refine_ls_hydrogen_treatment constr
_refine_ls_matrix_type full
_refine_ls_number_parameters 372
_refine_ls_number_reflns 5840
_refine_ls_number_restraints 0
_refine_ls_restrained_S_all 1.046
_refine_ls_R_factor_all 0.0426
_refine_ls_R_factor_gt 0.0408
_refine_ls_shift/su_max 0.001
_refine_ls_shift/su_mean 0.000
_refine_ls_structure_factor_coef Fsqd
_refine_ls_weighting_details 'w=1/[\s^2^(Fo^2^)+(0.0438P)^2^+6.4600P] where P=(Fo^2^+2Fc^2^)/3'
_refine_ls_weighting_scheme calc
_refine_ls_wR_factor_gt 0.1003
_refine_ls_wR_factor_ref 0.1019
_reflns_Friedel_coverage 0.000
_reflns_number_gt 5538
_reflns_number_total 5840
_reflns_threshold_expression 'I > 2\s(I)'
_cod_data_source_file d0py01519a2.cif
_cod_data_source_block Zn(3)2
_cod_depositor_comments 'Adding full bibliography for 1560087--1560093.cif.'
_cod_original_sg_symbol_H-M 'P 21/c'
_cod_database_code 1560090
_shelx_shelxl_version_number 2017/1
_shelx_space_group_comment
;
The symmetry employed for this shelxl refinement is uniquely defined
by the following loop, which should always be used as a source of
symmetry information in preference to the above space-group names.
They are only intended as comments.
;
_oxdiff_exptl_absorpt_empirical_full_min 0.831
_oxdiff_exptl_absorpt_empirical_full_max 1.140
_oxdiff_exptl_absorpt_empirical_details
;
Empirical correction (ABSPACK) includes:
- Absorption correction using spherical harmonics
- Frame scaling
;

loop_
_space_group_symop_operation_xyz
'x, y, z'
'-x, y+1/2, -z+1/2'
'-x, -y, -z'
'x, -y-1/2, z-1/2'

loop_
_atom_site_label
_atom_site_type_symbol
_atom_site_fract_x
_atom_site_fract_y
_atom_site_fract_z
_atom_site_U_iso_or_equiv
_atom_site_adp_type
_atom_site_occupancy
_atom_site_site_symmetry_order
_atom_site_calc_flag
_atom_site_refinement_flags_posn
_atom_site_refinement_flags_adp
_atom_site_refinement_flags_occupancy
_atom_site_disorder_assembly
_atom_site_disorder_group
Br1 Br -0.01472(4) 0.24513(2) 0.32220(2) 0.04380(12) Uani 1 1 d . . . . .
Zn1 Zn 0.04140(4) 0.53936(2) 0.44286(2) 0.02360(10) Uani 1 1 d . . . . .
O1 O 0.13944(18) 0.48426(13) 0.52552(9) 0.0226(4) Uani 1 1 d . . . . .
N1 N 0.0732(2) 0.66482(16) 0.50514(12) 0.0256(5) Uani 1 1 d . . . . .
H1 H -0.000243 0.671496 0.534056 0.031 Uiso 1 1 calc R U . . .
C1 C 0.2270(3) 0.54900(19) 0.55347(13) 0.0209(5) Uani 1 1 d . . . . .
Br2 Br 0.21951(4) 0.40957(3) 0.11277(2) 0.04792(12) Uani 1 1 d . . . . .
O2 O 0.0405(2) 0.43331(14) 0.38175(10) 0.0293(4) Uani 1 1 d . . . . .
N2 N 0.1203(2) 0.62627(17) 0.37933(12) 0.0274(5) Uani 1 1 d . . . . .
C2 C 0.3454(3) 0.52273(19) 0.59105(13) 0.0206(5) Uani 1 1 d . . . . .
C3 C 0.4297(3) 0.5946(2) 0.61601(13) 0.0229(5) Uani 1 1 d . . . . .
H3 H 0.509861 0.577650 0.641470 0.027 Uiso 1 1 calc R U . . .
C4 C 0.4037(3) 0.6895(2) 0.60594(13) 0.0227(5) Uani 1 1 d . . . . .
C5 C 0.2856(3) 0.71319(19) 0.56837(14) 0.0240(5) Uani 1 1 d . . . . .
H5 H 0.264432 0.777172 0.560105 0.029 Uiso 1 1 calc R U . . .
C6 C 0.1994(3) 0.64416(19) 0.54312(13) 0.0225(5) Uani 1 1 d . . . . .
C7 C 0.3806(3) 0.4194(2) 0.60437(14) 0.0260(6) Uani 1 1 d . . . . .
C8 C 0.2755(3) 0.3745(2) 0.64363(17) 0.0359(7) Uani 1 1 d . . . . .
H8A H 0.188465 0.374771 0.617727 0.054 Uiso 1 1 calc R U . . .
H8B H 0.269360 0.410228 0.683672 0.054 Uiso 1 1 calc R U . . .
H8C H 0.301481 0.309852 0.654543 0.054 Uiso 1 1 calc R U . . .
C9 C 0.5171(3) 0.4084(2) 0.64369(19) 0.0402(8) Uani 1 1 d . . . . .
H9A H 0.535891 0.341814 0.651361 0.060 Uiso 1 1 calc R U . . .
H9B H 0.516143 0.440769 0.685425 0.060 Uiso 1 1 calc R U . . .
H9C H 0.586549 0.435719 0.619423 0.060 Uiso 1 1 calc R U . . .
C10 C 0.3878(4) 0.3669(2) 0.54048(17) 0.0400(8) Uani 1 1 d . . . . .
H10A H 0.300471 0.369355 0.514913 0.060 Uiso 1 1 calc R U . . .
H10B H 0.412258 0.301457 0.549633 0.060 Uiso 1 1 calc R U . . .
H10C H 0.455195 0.396134 0.515906 0.060 Uiso 1 1 calc R U . . .
C11 C 0.4998(3) 0.7649(2) 0.63561(15) 0.0291(6) Uani 1 1 d . . . . .
C12 C 0.6186(8) 0.7288(6) 0.6755(5) 0.058(2) Uani 0.5 1 d . . P A 1
H12A H 0.590163 0.689933 0.710677 0.087 Uiso 0.5 1 calc R U P A 1
H12B H 0.672155 0.781404 0.694025 0.087 Uiso 0.5 1 calc R U P A 1
H12C H 0.672473 0.691048 0.648294 0.087 Uiso 0.5 1 calc R U P A 1
C13 C 0.4232(8) 0.8323(7) 0.6757(5) 0.062(3) Uani 0.5 1 d . . P A 1
H13A H 0.378052 0.796810 0.707680 0.093 Uiso 0.5 1 calc R U P A 1
H13B H 0.356647 0.866296 0.646861 0.093 Uiso 0.5 1 calc R U P A 1
H13C H 0.485666 0.876922 0.698147 0.093 Uiso 0.5 1 calc R U P A 1
C14 C 0.5449(9) 0.8250(6) 0.5800(4) 0.057(2) Uani 0.5 1 d . . P A 1
H14A H 0.598752 0.877696 0.598154 0.086 Uiso 0.5 1 calc R U P A 1
H14B H 0.466189 0.848940 0.553366 0.086 Uiso 0.5 1 calc R U P A 1
H14C H 0.598462 0.786714 0.552989 0.086 Uiso 0.5 1 calc R U P A 1
C15 C 0.0720(3) 0.74385(19) 0.45925(16) 0.0304(6) Uani 1 1 d . . . . .
H15A H 0.107869 0.800618 0.482264 0.037 Uiso 1 1 calc R U . . .
H15B H -0.020848 0.757001 0.441059 0.037 Uiso 1 1 calc R U . . .
C16 C 0.1566(3) 0.7199(2) 0.40482(15) 0.0311(6) Uani 1 1 d . . . . .
H16A H 0.141795 0.766839 0.369640 0.037 Uiso 1 1 calc R U . . .
H16B H 0.252436 0.721093 0.421312 0.037 Uiso 1 1 calc R U . . .
C17 C 0.1514(3) 0.6029(2) 0.32302(15) 0.0284(6) Uani 1 1 d . . . . .
H17 H 0.191667 0.649792 0.298814 0.034 Uiso 1 1 calc R U . . .
C18 C 0.1311(3) 0.5120(2) 0.29258(15) 0.0274(6) Uani 1 1 d . . . . .
C19 C 0.1731(3) 0.5029(2) 0.23032(15) 0.0319(6) Uani 1 1 d . . . . .
H19 H 0.211187 0.555431 0.210777 0.038 Uiso 1 1 calc R U . . .
C20 C 0.1606(3) 0.4203(2) 0.19712(15) 0.0334(7) Uani 1 1 d . . . . .
C21 C 0.1033(3) 0.3418(2) 0.22394(15) 0.0319(6) Uani 1 1 d . . . . .
H21 H 0.093257 0.284548 0.200629 0.038 Uiso 1 1 calc R U . . .
C22 C 0.0622(3) 0.3502(2) 0.28494(15) 0.0289(6) Uani 1 1 d . . . . .
C23 C 0.0763(3) 0.4332(2) 0.32348(14) 0.0261(6) Uani 1 1 d . . . . .
C24 C 0.8953(5) 0.9537(4) 0.5721(3) 0.0714(14) Uani 1 1 d . . . . .
H24A H 0.975366 0.945532 0.602632 0.107 Uiso 1 1 calc R U . . .
H24B H 0.919200 0.985996 0.533122 0.107 Uiso 1 1 calc R U . . .
H24C H 0.857106 0.892287 0.560091 0.107 Uiso 1 1 calc R U . . .
C25 C 0.7937(4) 1.0113(3) 0.6039(2) 0.0562(11) Uani 1 1 d . . . . .
C26 C 0.8005(4) 1.0220(3) 0.6693(2) 0.0571(11) Uani 1 1 d . . . . .
H26 H 0.872245 0.994129 0.695829 0.069 Uiso 1 1 calc R U . . .
C27 C 0.7038(6) 1.0735(4) 0.6984(3) 0.0733(14) Uani 1 1 d . . . . .
H27 H 0.709676 1.081470 0.744203 0.088 Uiso 1 1 calc R U . . .
C28 C 0.5974(5) 1.1133(3) 0.6578(3) 0.0695(14) Uani 1 1 d . . . . .
H28 H 0.529526 1.148391 0.675639 0.083 Uiso 1 1 calc R U . . .
C29 C 0.5944(5) 1.0999(3) 0.5923(3) 0.0682(14) Uani 1 1 d . . . . .
H29 H 0.522507 1.125911 0.564814 0.082 Uiso 1 1 calc R U . . .
C30 C 0.6899(5) 1.0512(3) 0.5648(3) 0.0666(13) Uani 1 1 d . . . . .
H30 H 0.685325 1.044598 0.518971 0.080 Uiso 1 1 calc R U . . .
C12A C 0.5214(10) 0.7473(6) 0.7099(3) 0.054(2) Uani 0.5 1 d . . P A 2
H12D H 0.583044 0.794350 0.730182 0.081 Uiso 0.5 1 calc R U P A 2
H12E H 0.559227 0.684688 0.718109 0.081 Uiso 0.5 1 calc R U P A 2
H12F H 0.435543 0.751729 0.728402 0.081 Uiso 0.5 1 calc R U P A 2
C13A C 0.4526(7) 0.8628(5) 0.6244(4) 0.0426(17) Uani 0.5 1 d . . P A 2
H13D H 0.448125 0.877220 0.577951 0.064 Uiso 0.5 1 calc R U P A 2
H13E H 0.514854 0.905942 0.648588 0.064 Uiso 0.5 1 calc R U P A 2
H13F H 0.363580 0.869704 0.639365 0.064 Uiso 0.5 1 calc R U P A 2
C14A C 0.6382(6) 0.7537(5) 0.6096(4) 0.0430(17) Uani 0.5 1 d . . P A 2
H14D H 0.628757 0.761037 0.562279 0.065 Uiso 0.5 1 calc R U P A 2
H14E H 0.674087 0.691345 0.620911 0.065 Uiso 0.5 1 calc R U P A 2
H14F H 0.699445 0.801503 0.629176 0.065 Uiso 0.5 1 calc R U P A 2

loop_
_atom_site_aniso_label
_atom_site_aniso_U_11
_atom_site_aniso_U_22
_atom_site_aniso_U_33
_atom_site_aniso_U_23
_atom_site_aniso_U_13
_atom_site_aniso_U_12
Br1 0.0611(2) 0.02736(18) 0.0437(2) -0.00515(14) 0.00924(17) -0.01762(15)
Zn1 0.02240(19) 0.01815(18) 0.0281(2) 0.00258(14) -0.00850(14) -0.00586(13)
O1 0.0199(9) 0.0174(9) 0.0284(10) 0.0006(7) -0.0085(7) -0.0042(7)
N1 0.0201(11) 0.0183(11) 0.0357(13) 0.0028(10) -0.0109(9) -0.0019(9)
C1 0.0178(12) 0.0189(12) 0.0247(13) -0.0003(10) -0.0039(10) -0.0045(10)
Br2 0.0537(2) 0.0515(2) 0.0400(2) -0.00374(16) 0.01181(16) -0.01002(18)
O2 0.0342(11) 0.0216(10) 0.0314(11) -0.0012(8) 0.0001(8) -0.0075(8)
N2 0.0251(12) 0.0209(11) 0.0340(13) 0.0046(10) -0.0088(10) -0.0064(9)
C2 0.0183(12) 0.0202(12) 0.0222(12) 0.0018(10) -0.0029(10) -0.0007(10)
C3 0.0161(12) 0.0264(14) 0.0247(13) 0.0005(11) -0.0048(10) -0.0019(10)
C4 0.0193(12) 0.0233(13) 0.0244(13) -0.0037(10) -0.0032(10) -0.0051(10)
C5 0.0237(13) 0.0176(12) 0.0296(14) -0.0005(11) -0.0033(11) -0.0023(10)
C6 0.0166(12) 0.0214(13) 0.0279(13) 0.0006(10) -0.0060(10) -0.0012(10)
C7 0.0218(13) 0.0227(14) 0.0318(15) 0.0036(11) -0.0062(11) 0.0007(11)
C8 0.0317(15) 0.0304(16) 0.0442(18) 0.0134(14) -0.0033(13) -0.0031(13)
C9 0.0268(16) 0.0305(16) 0.059(2) 0.0112(15) -0.0166(15) 0.0020(13)
C10 0.0470(19) 0.0280(16) 0.0437(19) -0.0047(14) -0.0019(15) 0.0116(14)
C11 0.0248(14) 0.0280(15) 0.0330(15) -0.0075(12) -0.0048(12) -0.0079(12)
C12 0.042(4) 0.038(4) 0.085(6) -0.007(4) -0.038(4) -0.007(3)
C13 0.040(4) 0.063(5) 0.080(7) -0.046(5) -0.004(4) -0.004(4)
C14 0.062(5) 0.047(5) 0.060(5) 0.000(4) -0.007(4) -0.035(4)
C15 0.0304(15) 0.0160(13) 0.0414(17) 0.0038(12) -0.0139(13) -0.0012(11)
C16 0.0343(15) 0.0180(13) 0.0384(16) 0.0067(12) -0.0091(12) -0.0094(11)
C17 0.0215(13) 0.0250(14) 0.0368(16) 0.0103(12) -0.0072(11) -0.0052(11)
C18 0.0201(13) 0.0266(14) 0.0336(15) 0.0032(12) -0.0073(11) -0.0033(11)
C19 0.0251(14) 0.0339(16) 0.0356(16) 0.0066(13) -0.0033(12) -0.0055(12)
C20 0.0273(15) 0.0407(18) 0.0316(15) 0.0028(13) 0.0000(12) -0.0017(13)
C21 0.0287(15) 0.0308(15) 0.0346(16) -0.0022(12) -0.0048(12) -0.0013(12)
C22 0.0270(14) 0.0247(14) 0.0337(15) 0.0024(12) -0.0041(11) -0.0060(11)
C23 0.0193(12) 0.0246(14) 0.0326(14) 0.0017(11) -0.0066(11) -0.0025(10)
C24 0.067(3) 0.084(4) 0.064(3) 0.014(3) 0.007(2) -0.007(3)
C25 0.055(2) 0.045(2) 0.067(3) 0.015(2) 0.000(2) -0.0180(19)
C26 0.045(2) 0.049(2) 0.075(3) 0.018(2) -0.005(2) -0.0126(18)
C27 0.074(3) 0.058(3) 0.088(4) 0.008(3) 0.010(3) -0.025(3)
C28 0.054(3) 0.045(2) 0.109(4) 0.008(3) 0.008(3) -0.009(2)
C29 0.055(3) 0.045(2) 0.101(4) 0.016(3) -0.004(3) -0.011(2)
C30 0.061(3) 0.048(2) 0.088(3) 0.018(2) -0.011(2) -0.019(2)
C12A 0.074(6) 0.056(5) 0.028(3) -0.010(3) -0.013(3) -0.028(4)
C13A 0.035(3) 0.028(3) 0.062(5) -0.016(3) -0.009(3) -0.010(3)
C14A 0.023(3) 0.041(4) 0.064(5) -0.017(3) 0.002(3) -0.016(3)

loop_
_atom_type_symbol
_atom_type_description
_atom_type_scat_dispersion_real
_atom_type_scat_dispersion_imag
_atom_type_scat_source
C C 0.0181 0.0091 'International Tables Vol C Tables 4.2.6.8 and 6.1.1.4'
H H 0.0000 0.0000 'International Tables Vol C Tables 4.2.6.8 and 6.1.1.4'
N N 0.0311 0.0180 'International Tables Vol C Tables 4.2.6.8 and 6.1.1.4'
O O 0.0492 0.0322 'International Tables Vol C Tables 4.2.6.8 and 6.1.1.4'
Zn Zn -1.5491 0.6778 'International Tables Vol C Tables 4.2.6.8 and 6.1.1.4'
Br Br -0.6763 1.2805 'International Tables Vol C Tables 4.2.6.8 and 6.1.1.4'

loop_
_geom_angle_atom_site_label_1
_geom_angle_atom_site_label_2
_geom_angle_atom_site_label_3
_geom_angle
_geom_angle_site_symmetry_1
_geom_angle_site_symmetry_3
_geom_angle_publ_flag
O2 Zn1 O1 97.56(8) . 3_566 ?
O2 Zn1 N2 91.84(10) . . ?
O1 Zn1 N2 137.30(9) 3_566 . ?
O2 Zn1 O1 102.24(8) . . ?
O1 Zn1 O1 92.31(7) 3_566 . ?
N2 Zn1 O1 126.22(9) . . ?
O2 Zn1 N1 170.68(9) . . ?
O1 Zn1 N1 91.72(8) 3_566 . ?
N2 Zn1 N1 80.68(10) . . ?
O1 Zn1 N1 78.14(8) . . ?
O2 Zn1 Zn1 104.38(6) . 3_566 ?
O1 Zn1 Zn1 46.52(5) 3_566 3_566 ?
N2 Zn1 Zn1 162.99(7) . 3_566 ?
O1 Zn1 Zn1 45.79(6) . 3_566 ?
N1 Zn1 Zn1 82.66(7) . 3_566 ?
C1 O1 Zn1 122.64(17) . 3_566 ?
C1 O1 Zn1 109.34(16) . . ?
Zn1 O1 Zn1 87.69(7) 3_566 . ?
C6 N1 C15 117.0(2) . . ?
C6 N1 Zn1 102.64(17) . . ?
C15 N1 Zn1 104.69(18) . . ?
C6 N1 H1 110.6 . . ?
C15 N1 H1 110.6 . . ?
Zn1 N1 H1 110.6 . . ?
O1 C1 C6 118.9(2) . . ?
O1 C1 C2 121.9(2) . . ?
C6 C1 C2 119.2(2) . . ?
C23 O2 Zn1 127.92(19) . . ?
C17 N2 C16 119.3(3) . . ?
C17 N2 Zn1 125.3(2) . . ?
C16 N2 Zn1 115.1(2) . . ?
C3 C2 C1 117.2(2) . . ?
C3 C2 C7 121.3(2) . . ?
C1 C2 C7 121.5(2) . . ?
C4 C3 C2 124.2(2) . . ?
C4 C3 H3 117.9 . . ?
C2 C3 H3 117.9 . . ?
C3 C4 C5 117.2(2) . . ?
C3 C4 C11 121.5(2) . . ?
C5 C4 C11 121.4(3) . . ?
C6 C5 C4 120.4(3) . . ?
C6 C5 H5 119.8 . . ?
C4 C5 H5 119.8 . . ?
C5 C6 C1 121.8(2) . . ?
C5 C6 N1 122.8(2) . . ?
C1 C6 N1 115.4(2) . . ?
C10 C7 C9 107.0(3) . . ?
C10 C7 C8 110.2(3) . . ?
C9 C7 C8 107.7(3) . . ?
C10 C7 C2 110.2(2) . . ?
C9 C7 C2 111.8(2) . . ?
C8 C7 C2 109.7(2) . . ?
C7 C8 H8A 109.5 . . ?
C7 C8 H8B 109.5 . . ?
H8A C8 H8B 109.5 . . ?
C7 C8 H8C 109.5 . . ?
H8A C8 H8C 109.5 . . ?
H8B C8 H8C 109.5 . . ?
C7 C9 H9A 109.5 . . ?
C7 C9 H9B 109.5 . . ?
H9A C9 H9B 109.5 . . ?
C7 C9 H9C 109.5 . . ?
H9A C9 H9C 109.5 . . ?
H9B C9 H9C 109.5 . . ?
C7 C10 H10A 109.5 . . ?
C7 C10 H10B 109.5 . . ?
H10A C10 H10B 109.5 . . ?
C7 C10 H10C 109.5 . . ?
H10A C10 H10C 109.5 . . ?
H10B C10 H10C 109.5 . . ?
C12 C11 C13 109.9(6) . . ?
C12 C11 C4 114.9(4) . . ?
C13A C11 C4 114.7(3) . . ?
C13 C11 C4 109.1(4) . . ?
C12 C11 C14 109.3(6) . . ?
C13 C11 C14 104.8(6) . . ?
C4 C11 C14 108.2(4) . . ?
C13A C11 C14A 109.1(5) . . ?
C4 C11 C14A 109.9(3) . . ?
C13A C11 C12A 108.5(5) . . ?
C4 C11 C12A 107.7(4) . . ?
C14A C11 C12A 106.5(5) . . ?
C11 C12 H12A 109.5 . . ?
C11 C12 H12B 109.5 . . ?
H12A C12 H12B 109.5 . . ?
C11 C12 H12C 109.5 . . ?
H12A C12 H12C 109.5 . . ?
H12B C12 H12C 109.5 . . ?
C11 C13 H13A 109.5 . . ?
C11 C13 H13B 109.5 . . ?
H13A C13 H13B 109.5 . . ?
C11 C13 H13C 109.5 . . ?
H13A C13 H13C 109.5 . . ?
H13B C13 H13C 109.5 . . ?
C11 C14 H14A 109.5 . . ?
C11 C14 H14B 109.5 . . ?
H14A C14 H14B 109.5 . . ?
C11 C14 H14C 109.5 . . ?
H14A C14 H14C 109.5 . . ?
H14B C14 H14C 109.5 . . ?
N1 C15 C16 109.6(2) . . ?
N1 C15 H15A 109.7 . . ?
C16 C15 H15A 109.7 . . ?
N1 C15 H15B 109.7 . . ?
C16 C15 H15B 109.7 . . ?
H15A C15 H15B 108.2 . . ?
N2 C16 C15 109.5(2) . . ?
N2 C16 H16A 109.8 . . ?
C15 C16 H16A 109.8 . . ?
N2 C16 H16B 109.8 . . ?
C15 C16 H16B 109.8 . . ?
H16A C16 H16B 108.2 . . ?
N2 C17 C18 126.3(3) . . ?
N2 C17 H17 116.8 . . ?
C18 C17 H17 116.8 . . ?
C19 C18 C23 120.2(3) . . ?
C19 C18 C17 116.1(3) . . ?
C23 C18 C17 123.7(3) . . ?
C20 C19 C18 121.4(3) . . ?
C20 C19 H19 119.3 . . ?
C18 C19 H19 119.3 . . ?
C19 C20 C21 120.9(3) . . ?
C19 C20 Br2 120.6(2) . . ?
C21 C20 Br2 118.4(3) . . ?
C22 C21 C20 117.9(3) . . ?
C22 C21 H21 121.1 . . ?
C20 C21 H21 121.1 . . ?
C21 C22 C23 124.4(3) . . ?
C21 C22 Br1 118.6(2) . . ?
C23 C22 Br1 117.0(2) . . ?
O2 C23 C22 120.0(3) . . ?
O2 C23 C18 124.9(3) . . ?
C22 C23 C18 115.1(3) . . ?
C25 C24 H24A 109.5 . . ?
C25 C24 H24B 109.5 . . ?
H24A C24 H24B 109.5 . . ?
C25 C24 H24C 109.5 . . ?
H24A C24 H24C 109.5 . . ?
H24B C24 H24C 109.5 . . ?
C26 C25 C30 119.9(5) . . ?
C26 C25 C24 121.6(4) . . ?
C30 C25 C24 118.4(5) . . ?
C25 C26 C27 121.2(5) . . ?
C25 C26 H26 119.4 . . ?
C27 C26 H26 119.4 . . ?
C26 C27 C28 118.2(5) . . ?
C26 C27 H27 120.9 . . ?
C28 C27 H27 120.9 . . ?
C29 C28 C27 118.4(5) . . ?
C29 C28 H28 120.8 . . ?
C27 C28 H28 120.8 . . ?
C30 C29 C28 122.7(5) . . ?
C30 C29 H29 118.6 . . ?
C28 C29 H29 118.6 . . ?
C29 C30 C25 119.6(6) . . ?
C29 C30 H30 120.2 . . ?
C25 C30 H30 120.2 . . ?
C11 C12A H12D 109.5 . . ?
C11 C12A H12E 109.5 . . ?
H12D C12A H12E 109.5 . . ?
C11 C12A H12F 109.5 . . ?
H12D C12A H12F 109.5 . . ?
H12E C12A H12F 109.5 . . ?
C11 C13A H13D 109.5 . . ?
C11 C13A H13E 109.5 . . ?
H13D C13A H13E 109.5 . . ?
C11 C13A H13F 109.5 . . ?
H13D C13A H13F 109.5 . . ?
H13E C13A H13F 109.5 . . ?
C11 C14A H14D 109.5 . . ?
C11 C14A H14E 109.5 . . ?
H14D C14A H14E 109.5 . . ?
C11 C14A H14F 109.5 . . ?
H14D C14A H14F 109.5 . . ?
H14E C14A H14F 109.5 . . ?

loop_
_geom_bond_atom_site_label_1
_geom_bond_atom_site_label_2
_geom_bond_distance
_geom_bond_site_symmetry_2
_geom_bond_publ_flag
Br1 C22 1.888(3) . ?
Zn1 O2 1.972(2) . ?
Zn1 O1 2.021(2) 3_566 ?
Zn1 N2 2.026(3) . ?
Zn1 O1 2.0453(18) . ?
Zn1 N1 2.212(2) . ?
Zn1 Zn1 2.8166(8) 3_566 ?
O1 C1 1.366(3) . ?
N1 C6 1.455(3) . ?
N1 C15 1.474(4) . ?
N1 H1 1.0000 . ?
C1 C6 1.399(4) . ?
C1 C2 1.408(4) . ?
Br2 C20 1.903(3) . ?
O2 C23 1.291(4) . ?
N2 C17 1.279(4) . ?
N2 C16 1.470(4) . ?
C2 C3 1.397(4) . ?
C2 C7 1.536(4) . ?
C3 C4 1.392(4) . ?
C3 H3 0.9500 . ?
C4 C5 1.395(4) . ?
C4 C11 1.535(4) . ?
C5 C6 1.381(4) . ?
C5 H5 0.9500 . ?
C7 C10 1.528(4) . ?
C7 C9 1.533(4) . ?
C7 C8 1.536(4) . ?
C8 H8A 0.9800 . ?
C8 H8B 0.9800 . ?
C8 H8C 0.9800 . ?
C9 H9A 0.9800 . ?
C9 H9B 0.9800 . ?
C9 H9C 0.9800 . ?
C10 H10A 0.9800 . ?
C10 H10B 0.9800 . ?
C10 H10C 0.9800 . ?
C11 C12 1.477(8) . ?
C11 C13A 1.487(8) . ?
C11 C13 1.527(8) . ?
C11 C14 1.539(9) . ?
C11 C14A 1.549(7) . ?
C11 C12A 1.552(8) . ?
C12 H12A 0.9800 . ?
C12 H12B 0.9800 . ?
C12 H12C 0.9800 . ?
C13 H13A 0.9800 . ?
C13 H13B 0.9800 . ?
C13 H13C 0.9800 . ?
C14 H14A 0.9800 . ?
C14 H14B 0.9800 . ?
C14 H14C 0.9800 . ?
C15 C16 1.516(5) . ?
C15 H15A 0.9900 . ?
C15 H15B 0.9900 . ?
C16 H16A 0.9900 . ?
C16 H16B 0.9900 . ?
C17 C18 1.450(4) . ?
C17 H17 0.9500 . ?
C18 C19 1.400(4) . ?
C18 C23 1.430(4) . ?
C19 C20 1.365(5) . ?
C19 H19 0.9500 . ?
C20 C21 1.399(5) . ?
C21 C22 1.371(5) . ?
C21 H21 0.9500 . ?
C22 C23 1.428(4) . ?
C24 C25 1.511(7) . ?
C24 H24A 0.9800 . ?
C24 H24B 0.9800 . ?
C24 H24C 0.9800 . ?
C25 C26 1.357(7) . ?
C25 C30 1.379(7) . ?
C26 C27 1.402(8) . ?
C26 H26 0.9500 . ?
C27 C28 1.413(8) . ?
C27 H27 0.9500 . ?
C28 C29 1.367(8) . ?
C28 H28 0.9500 . ?
C29 C30 1.354(8) . ?
C29 H29 0.9500 . ?
C30 H30 0.9500 . ?
C12A H12D 0.9800 . ?
C12A H12E 0.9800 . ?
C12A H12F 0.9800 . ?
C13A H13D 0.9800 . ?
C13A H13E 0.9800 . ?
C13A H13F 0.9800 . ?
C14A H14D 0.9800 . ?
C14A H14E 0.9800 . ?
C14A H14F 0.9800 . ?
